data_4069284
loop_
_publ_author_name
'Burlakov, Vladimir V.'
'Beweries, Torsten'
'Bogdanov, Vyacheslav S.'
'Arndt, Perdita'
'Baumann, Wolfgang'
'Petrovskii, Pavel V.'
'Spannenberg, Anke'
'Lyssenko, Konstantin A.'
'Shur, Vladimir B.'
'Rosenthal, Uwe'

_publ_section_title
;
 Synthesis and Isolation of Di-n-butylhafnocene and Its Application as a
 Versatile Starting Material for the Synthesis of New Hafnacycles
;
_journal_issue 9
_journal_name_full Organometallics
_journal_page_first 2864
_journal_paper_doi 10.1021/om900122w
_journal_volume 28
_journal_year 2009
_chemical_absolute_configuration ad
_chemical_formula_moiety 'C22 H28 Hf'
_chemical_formula_sum 'C22 H28 Hf'
_chemical_formula_weight 470.93
_chemical_name_systematic
; 
 ? 
;
_space_group_IT_number 19
_symmetry_cell_setting orthorhombic
_symmetry_space_group_name_Hall 'P 2ac 2ab'
_symmetry_space_group_name_H-M 'P 21 21 21'
_atom_sites_solution_hydrogens geom
_atom_sites_solution_primary direct
_atom_sites_solution_secondary difmap
_audit_creation_method SHELXL-97
_cell_angle_alpha 90.00
_cell_angle_beta 90.00
_cell_angle_gamma 90.00
_cell_formula_units_Z 4
_cell_length_a 9.0260(3)
_cell_length_b 13.9022(5)
_cell_length_c 15.2615(6)
_cell_measurement_reflns_used 385
_cell_measurement_temperature 100(2)
_cell_measurement_theta_max 28
_cell_measurement_theta_min 3
_cell_volume 1915.03(12)
_computing_cell_refinement 'Bruker SAINT'
_computing_data_collection 'Bruker APEX II'
_computing_data_reduction 'Bruker SAINT'
_computing_molecular_graphics 'Bruker SHELXTL'
_computing_publication_material 'Bruker SHELXTL'
_computing_structure_refinement 'SHELXL-97 (Sheldrick, 1997)'
_computing_structure_solution 'SHELXS-97 (Sheldrick, 1997)'
_diffrn_ambient_temperature 100(2)
_diffrn_measured_fraction_theta_full 0.999
_diffrn_measured_fraction_theta_max 0.999
_diffrn_measurement_device_type 'Bruker APEX II CCD area detector'
_diffrn_measurement_method 'omega scans'
_diffrn_radiation_monochromator graphite
_diffrn_radiation_source 'fine-focus sealed tube'
_diffrn_radiation_type MoK\a
_diffrn_radiation_wavelength 0.71073
_diffrn_reflns_av_R_equivalents 0.0314
_diffrn_reflns_av_sigmaI/netI 0.0360
_diffrn_reflns_limit_h_max 10
_diffrn_reflns_limit_h_min -12
_diffrn_reflns_limit_k_max 18
_diffrn_reflns_limit_k_min -18
_diffrn_reflns_limit_l_max 20
_diffrn_reflns_limit_l_min -20
_diffrn_reflns_number 15608
_diffrn_reflns_theta_full 28.98
_diffrn_reflns_theta_max 28.98
_diffrn_reflns_theta_min 1.98
_exptl_absorpt_coefficient_mu 5.445
_exptl_absorpt_correction_T_max 0.286
_exptl_absorpt_correction_T_min 0.159
_exptl_absorpt_correction_type multi-scan
_exptl_absorpt_process_details SADABS
_exptl_crystal_colour yellow
_exptl_crystal_density_diffrn 1.633
_exptl_crystal_density_method 'not measured'
_exptl_crystal_description prism
_exptl_crystal_F_000 928
_exptl_crystal_size_max 0.35
_exptl_crystal_size_mid 0.25
_exptl_crystal_size_min 0.23
_refine_diff_density_max 1.126
_refine_diff_density_min -0.632
_refine_diff_density_rms 0.102
_refine_ls_abs_structure_details 'Flack H D (1983), Acta Cryst. A39, 876-881'
_refine_ls_abs_structure_Flack 0.019(11)
_refine_ls_extinction_method none
_refine_ls_goodness_of_fit_ref 1.039
_refine_ls_hydrogen_treatment constr
_refine_ls_matrix_type full
_refine_ls_number_parameters 180
_refine_ls_number_reflns 5092
_refine_ls_number_restraints 0
_refine_ls_restrained_S_all 1.039
_refine_ls_R_factor_all 0.0245
_refine_ls_R_factor_gt 0.0226
_refine_ls_shift/su_max 0.004
_refine_ls_shift/su_mean 0.001
_refine_ls_structure_factor_coef Fsqd
_refine_ls_weighting_details 'calc w=1/[\s^2^(Fo^2^)+(0.0163P)^2^+1.2861P] where P=(Fo^2^+2Fc^2^)/3'
_refine_ls_weighting_scheme calc
_refine_ls_wR_factor_gt 0.0496
_refine_ls_wR_factor_ref 0.0502
_reflns_number_gt 4853
_reflns_number_total 5092
_reflns_threshold_expression I>2\s(I)
_cod_data_source_file om900122w_si_002.cif
_cod_data_source_block a
_cod_depositor_comments
;
The following automatic conversions were performed:

'_symmetry_cell_setting' value 'Orthorhombic' changed to
'orthorhombic' according to
/home/saulius/struct/CIF-dictionaries/cif_core.dic dictionary named
'cif_core.dic' version 2.4.2 from 2011-04-26.

Automatic conversion script
Id: cif_fix_values 1715 2011-07-08 13:25:40Z adriana 
;
_cod_database_code 4069284

loop_
_symmetry_equiv_pos_as_xyz
'x, y, z'
'-x+1/2, -y, z+1/2'
'-x, y+1/2, -z+1/2'
'x+1/2, -y+1/2, -z'

loop_
_atom_site_label
_atom_site_type_symbol
_atom_site_fract_x
_atom_site_fract_y
_atom_site_fract_z
_atom_site_U_iso_or_equiv
_atom_site_adp_type
_atom_site_occupancy
_atom_site_symmetry_multiplicity
_atom_site_calc_flag
_atom_site_refinement_flags
_atom_site_disorder_assembly
_atom_site_disorder_group
Hf1 Hf 0.080550(15) 0.425322(9) 0.755336(8) 0.01374(4) Uani 1 1 d . A .
C1 C 0.2310(4) 0.3026(2) 0.7114(2) 0.0161(7) Uani 1 1 d . A .
C2 C 0.1582(4) 0.2701(3) 0.7776(2) 0.0159(7) Uani 1 1 d . A .
C3 C 0.0569(4) 0.2888(2) 0.8390(2) 0.0179(7) Uani 1 1 d . A .
C4 C -0.0343(4) 0.3510(3) 0.8723(2) 0.0184(8) Uani 1 1 d . A .
C5 C 0.3444(5) 0.2619(3) 0.6497(3) 0.0234(8) Uani 1 1 d . . .
C6 C 0.2631(7) 0.1936(4) 0.5864(3) 0.0496(14) Uani 1 1 d . A .
H6A H 0.1896 0.2300 0.5527 0.074 Uiso 1 1 calc R . .
H6B H 0.2132 0.1430 0.6200 0.074 Uiso 1 1 calc R . .
H6C H 0.3349 0.1643 0.5463 0.074 Uiso 1 1 calc R . .
C7 C 0.4212(6) 0.3421(3) 0.5974(3) 0.0383(11) Uani 1 1 d . A .
H7A H 0.3462 0.3819 0.5683 0.058 Uiso 1 1 calc R . .
H7B H 0.4864 0.3134 0.5532 0.058 Uiso 1 1 calc R . .
H7C H 0.4798 0.3822 0.6372 0.058 Uiso 1 1 calc R . .
C8 C 0.4614(5) 0.2062(4) 0.7009(3) 0.0394(12) Uani 1 1 d . A .
H8A H 0.5118 0.2497 0.7417 0.059 Uiso 1 1 calc R . .
H8B H 0.5339 0.1789 0.6601 0.059 Uiso 1 1 calc R . .
H8C H 0.4137 0.1542 0.7339 0.059 Uiso 1 1 calc R . .
C9 C -0.1410(4) 0.3510(3) 0.9487(3) 0.0238(8) Uani 1 1 d . . .
C10 C -0.1670(6) 0.2481(4) 0.9799(3) 0.0452(14) Uani 1 1 d . A .
H10A H -0.0728 0.2199 0.9989 0.068 Uiso 1 1 calc R . .
H10B H -0.2081 0.2098 0.9317 0.068 Uiso 1 1 calc R . .
H10C H -0.2368 0.2484 1.0290 0.068 Uiso 1 1 calc R . .
C11 C -0.0735(6) 0.4114(5) 1.0222(3) 0.0560(16) Uani 1 1 d . A .
H11A H 0.0259 0.3873 1.0359 0.084 Uiso 1 1 calc R . .
H11B H -0.1361 0.4069 1.0745 0.084 Uiso 1 1 calc R . .
H11C H -0.0669 0.4787 1.0035 0.084 Uiso 1 1 calc R . .
C12 C -0.2891(5) 0.3951(4) 0.9219(3) 0.0368(11) Uani 1 1 d . A .
H12A H -0.2725 0.4595 0.8977 0.055 Uiso 1 1 calc R . .
H12B H -0.3537 0.3997 0.9734 0.055 Uiso 1 1 calc R . .
H12C H -0.3363 0.3544 0.8776 0.055 Uiso 1 1 calc R . .
C13 C 0.2470(6) 0.4885(3) 0.8776(3) 0.0319(10) Uani 1 1 d . . .
H13A H 0.2644 0.4563 0.9353 0.038 Uiso 1 1 calc R A .
C14 C 0.1370(5) 0.5604(3) 0.8605(3) 0.0302(10) Uani 1 1 d . A .
H14A H 0.0668 0.5881 0.9045 0.036 Uiso 1 1 calc R . .
C15 C 0.1631(5) 0.5964(3) 0.7768(3) 0.0301(10) Uani 1 1 d . A .
H15A H 0.1143 0.6543 0.7508 0.036 Uiso 1 1 calc R . .
C16 C 0.2845(5) 0.5458(3) 0.7395(3) 0.0325(9) Uani 1 1 d . A .
H16A H 0.3365 0.5627 0.6837 0.039 Uiso 1 1 calc R . .
C17 C 0.3369(2) 0.48037(18) 0.80427(12) 0.0331(11) Uani 1 1 d . A .
H17A H 0.4299 0.4415 0.8004 0.040 Uiso 1 1 calc R . .
C18 C -0.0785(2) 0.35030(18) 0.63365(12) 0.025(2) Uiso 0.498(13) 1 d PR A 1
H18A H -0.0752 0.2817 0.6142 0.031 Uiso 0.498(13) 1 calc PR A 1
C19 C -0.1776(2) 0.38942(18) 0.69655(12) 0.027(2) Uiso 0.498(13) 1 d PR A 1
H19A H -0.2570 0.3532 0.7282 0.032 Uiso 0.498(13) 1 calc PR A 1
C20 C -0.1568(2) 0.49064(18) 0.69832(12) 0.025(2) Uiso 0.498(13) 1 d PR A 1
H20A H -0.2219 0.5379 0.7293 0.030 Uiso 0.498(13) 1 calc PR A 1
C21 C -0.0448(2) 0.51408(18) 0.63651(12) 0.023(2) Uiso 0.498(13) 1 d PR A 1
H21A H -0.0191 0.5805 0.6164 0.028 Uiso 0.498(13) 1 calc PR A 1
C22 C 0.0035(2) 0.42735(18) 0.59654(12) 0.016(4) Uiso 0.498(13) 1 d PR A 1
H22A H 0.0718 0.4225 0.5451 0.019 Uiso 0.498(13) 1 calc PR A 1
C18' C -0.0966(2) 0.36177(18) 0.64432(12) 0.022(2) Uiso 0.502(13) 1 d PR A 2
H18B H -0.1178 0.2922 0.6332 0.027 Uiso 0.502(13) 1 calc PR A 2
C19' C -0.1805(2) 0.42327(18) 0.69962(12) 0.0188(18) Uiso 0.502(13) 1 d PR A 2
H19B H -0.2697 0.4040 0.7342 0.023 Uiso 0.502(13) 1 calc PR A 2
C20' C -0.1318(2) 0.51913(18) 0.68534(12) 0.0185(19) Uiso 0.502(13) 1 d PR A 2
H20B H -0.1790 0.5784 0.7098 0.022 Uiso 0.502(13) 1 calc PR A 2
C21' C -0.0179(2) 0.51688(18) 0.62122(12) 0.029(2) Uiso 0.502(13) 1 d PR A 2
H21B H 0.0296 0.5743 0.5934 0.035 Uiso 0.502(13) 1 calc PR A 2
C22' C 0.0039(2) 0.41963(18) 0.59587(12) 0.041(6) Uiso 0.502(13) 1 d PR A 2
H22B H 0.0672 0.3972 0.5461 0.050 Uiso 0.502(13) 1 calc PR A 2

loop_
_atom_site_aniso_label
_atom_site_aniso_U_11
_atom_site_aniso_U_22
_atom_site_aniso_U_33
_atom_site_aniso_U_23
_atom_site_aniso_U_13
_atom_site_aniso_U_12
Hf1 0.01268(6) 0.01229(6) 0.01627(6) -0.00043(6) -0.00313(6) 0.00087(5)
C1 0.0159(19) 0.0142(17) 0.0181(15) 0.0009(12) -0.0031(13) 0.0010(15)
C2 0.0180(18) 0.0115(16) 0.0183(16) 0.0010(13) -0.0029(13) 0.0007(14)
C3 0.023(2) 0.0108(16) 0.0197(15) 0.0044(12) -0.0024(15) -0.0014(15)
C4 0.0166(19) 0.0222(19) 0.0163(15) -0.0035(14) -0.0014(13) -0.0064(15)
C5 0.020(2) 0.023(2) 0.0268(19) 0.0013(16) 0.0060(15) 0.0027(16)
C6 0.052(3) 0.057(3) 0.039(3) -0.025(2) 0.015(3) -0.001(3)
C7 0.031(3) 0.044(3) 0.040(2) 0.018(2) 0.016(2) 0.010(2)
C8 0.030(3) 0.045(3) 0.043(2) 0.013(2) 0.0117(19) 0.021(2)
C9 0.0154(19) 0.033(2) 0.0233(18) -0.0017(16) 0.0033(14) 0.0010(17)
C10 0.053(3) 0.038(3) 0.045(3) 0.014(2) 0.031(3) 0.010(2)
C11 0.041(3) 0.097(5) 0.031(2) -0.033(3) 0.015(2) -0.017(3)
C12 0.025(3) 0.047(3) 0.038(2) 0.001(2) 0.0115(19) 0.008(2)
C13 0.042(3) 0.0195(19) 0.034(2) 0.0044(16) -0.028(2) -0.009(2)
C14 0.032(2) 0.023(2) 0.036(2) -0.0156(18) -0.0083(17) -0.0026(18)
C15 0.034(2) 0.0105(18) 0.046(3) -0.0005(15) -0.0200(19) -0.0010(15)
C16 0.032(2) 0.0308(19) 0.035(2) -0.0003(19) -0.004(2) -0.0216(16)
C17 0.020(2) 0.022(2) 0.057(3) -0.005(2) -0.015(2) -0.0054(18)

loop_
_atom_type_symbol
_atom_type_description
_atom_type_scat_dispersion_real
_atom_type_scat_dispersion_imag
_atom_type_scat_source
C C 0.0033 0.0016 'International Tables Vol C Tables 4.2.6.8 and 6.1.1.4'
H H 0.0000 0.0000 'International Tables Vol C Tables 4.2.6.8 and 6.1.1.4'
Hf Hf -0.5830 6.1852 'International Tables Vol C Tables 4.2.6.8 and 6.1.1.4'

loop_
_geom_angle_atom_site_label_1
_geom_angle_atom_site_label_2
_geom_angle_atom_site_label_3
_geom_angle
C1 Hf1 C2 32.69(12)
C1 Hf1 C3 66.46(13)
C2 Hf1 C3 33.78(13)
C1 Hf1 C4 99.20(14)
C2 Hf1 C4 66.52(13)
C3 Hf1 C4 32.74(13)
C1 Hf1 C21 115.52(10)
C2 Hf1 C21 135.99(10)
C3 Hf1 C21 141.14(11)
C4 Hf1 C21 125.86(11)
C1 Hf1 C20 133.14(10)
C2 Hf1 C20 131.24(11)
C3 Hf1 C20 114.62(11)
C4 Hf1 C20 92.70(11)
C21 Hf1 C20 33.3
C1 Hf1 C18' 85.24(10)
C2 Hf1 C18' 87.90(10)
C3 Hf1 C18' 91.45(10)
C4 Hf1 C18' 94.51(10)
C21 Hf1 C18' 51.9
C20 Hf1 C18' 48.6
C1 Hf1 C16 91.94(14)
C2 Hf1 C16 114.79(14)
C3 Hf1 C16 132.49(14)
C4 Hf1 C16 134.87(14)
C21 Hf1 C16 86.08(12)
C20 Hf1 C16 110.87(12)
C18' Hf1 C16 130.10(12)
C1 Hf1 C19' 116.85(11)
C2 Hf1 C19' 109.08(11)
C3 Hf1 C19' 95.27(11)
C4 Hf1 C19' 80.49(11)
C21 Hf1 C19' 47.5
C20 Hf1 C19' 22.2
C18' Hf1 C19' 33.0
C16 Hf1 C19' 131.86(12)
C1 Hf1 C15 124.70(14)
C2 Hf1 C15 141.26(12)
C3 Hf1 C15 137.47(13)
C4 Hf1 C15 117.13(14)
C21 Hf1 C15 76.03(11)
C20 Hf1 C15 87.44(11)
C18' Hf1 C15 127.90(11)
C16 Hf1 C15 32.94(15)
C19' Hf1 C15 109.50(11)
C1 Hf1 C22 83.69(10)
C2 Hf1 C22 103.73(10)
C3 Hf1 C22 121.17(10)
C4 Hf1 C22 128.62(11)
C21 Hf1 C22 33.0
C20 Hf1 C22 54.6
C18' Hf1 C22 34.2
C16 Hf1 C22 95.89(12)
C19' Hf1 C22 54.2
C15 Hf1 C22 101.32(11)
C1 Hf1 C14 128.57(14)
C2 Hf1 C14 122.97(13)
C3 Hf1 C14 106.29(14)
C4 Hf1 C14 86.12(14)
C21 Hf1 C14 100.83(12)
C20 Hf1 C14 97.18(11)
C18' Hf1 C14 145.73(12)
C16 Hf1 C14 54.14(15)
C19' Hf1 C14 114.49(12)
C15 Hf1 C14 32.08(14)
C22 Hf1 C14 131.21(12)
C2 C1 C5 135.1(4)
C2 C1 Hf1 74.2(2)
C5 C1 Hf1 150.7(3)
C1 C2 C3 146.3(4)
C1 C2 Hf1 73.1(2)
C3 C2 Hf1 73.2(2)
C4 C3 C2 147.1(4)
C4 C3 Hf1 74.1(2)
C2 C3 Hf1 73.0(2)
C3 C4 C9 134.9(4)
C3 C4 Hf1 73.2(2)
C9 C4 Hf1 151.9(3)
C1 C5 C8 110.0(3)
C1 C5 C7 111.1(3)
C8 C5 C7 108.8(4)
C1 C5 C6 107.5(4)
C8 C5 C6 109.7(4)
C7 C5 C6 109.7(4)
C5 C6 H6A 109.5
C5 C6 H6B 109.5
H6A C6 H6B 109.5
C5 C6 H6C 109.5
H6A C6 H6C 109.5
H6B C6 H6C 109.5
C5 C7 H7A 109.5
C5 C7 H7B 109.5
H7A C7 H7B 109.5
C5 C7 H7C 109.5
H7A C7 H7C 109.5
H7B C7 H7C 109.5
C5 C8 H8A 109.5
C5 C8 H8B 109.5
H8A C8 H8B 109.5
C5 C8 H8C 109.5
H8A C8 H8C 109.5
H8B C8 H8C 109.5
C4 C9 C10 109.8(3)
C4 C9 C12 110.6(3)
C10 C9 C12 109.0(4)
C4 C9 C11 108.2(3)
C10 C9 C11 110.3(4)
C12 C9 C11 109.0(4)
C9 C10 H10A 109.5
C9 C10 H10B 109.5
H10A C10 H10B 109.5
C9 C10 H10C 109.5
H10A C10 H10C 109.5
H10B C10 H10C 109.5
C9 C11 H11A 109.5
C9 C11 H11B 109.5
H11A C11 H11B 109.5
C9 C11 H11C 109.5
H11A C11 H11C 109.5
H11B C11 H11C 109.5
C9 C12 H12A 109.5
C9 C12 H12B 109.5
H12A C12 H12B 109.5
C9 C12 H12C 109.5
H12A C12 H12C 109.5
H12B C12 H12C 109.5
C17 C13 C14 108.4(3)
C17 C13 Hf1 74.12(18)
C14 C13 Hf1 72.5(2)
C17 C13 H13A 125.6
C14 C13 H13A 125.6
Hf1 C13 H13A 125.6
C15 C14 C13 107.5(4)
C15 C14 Hf1 73.6(2)
C13 C14 Hf1 74.7(2)
C15 C14 H14A 125.8
C13 C14 H14A 125.8
Hf1 C14 H14A 125.8
C14 C15 C16 108.7(4)
C14 C15 Hf1 74.3(2)
C16 C15 Hf1 73.0(2)
C14 C15 H15A 125.4
C16 C15 H15A 125.4
Hf1 C15 H15A 125.4
C17 C16 C15 107.1(4)
C17 C16 Hf1 75.51(17)
C15 C16 Hf1 74.0(2)
C17 C16 H16A 125.9
C15 C16 H16A 125.9
Hf1 C16 H16A 125.9
C13 C17 C16 108.3(3)
C13 C17 Hf1 74.32(19)
C16 C17 Hf1 71.75(16)
C13 C17 H17A 125.6
C16 C17 H17A 125.6
Hf1 C17 H17A 125.6
C19 C18 C22 108.0
C19 C18 Hf1 73.0
C22 C18 Hf1 72.0
C19 C18 H18A 125.8
C22 C18 H18A 125.8
Hf1 C18 H18A 125.8
C20 C19 C18 108.0
C20 C19 Hf1 71.21(5)
C18 C19 Hf1 74.76(5)
C20 C19 H19A 125.8
C18 C19 H19A 125.8
Hf1 C19 H19A 125.8
C19 C20 C21 108.0
C19 C20 Hf1 76.03(6)
C21 C20 Hf1 72.7
C19 C20 H20A 125.6
C21 C20 H20A 125.6
Hf1 C20 H20A 125.6
C22 C21 C20 108.0
C22 C21 Hf1 75.54(5)
C20 C21 Hf1 73.94(5)
C22 C21 H21A 125.5
C20 C21 H21A 125.5
Hf1 C21 H21A 125.5
C21 C22 C18 108.0
C21 C22 Hf1 71.42(5)
C18 C22 Hf1 75.65(5)
C21 C22 H22A 125.7
C18 C22 H22A 125.7
Hf1 C22 H22A 125.7
C22' C18' C19' 108.0
C22' C18' Hf1 75.1
C19' C18' Hf1 74.01(5)
C22' C18' H18B 125.5
C19' C18' H18B 125.5
Hf1 C18' H18B 125.5
C20' C19' C18' 108.0
C20' C19' Hf1 75.56(6)
C18' C19' Hf1 72.97(5)
C20' C19' H19B 125.6
C18' C19' H19B 125.6
Hf1 C19' H19B 125.6
C19' C20' C21' 108.0
C19' C20' Hf1 71.85(5)
C21' C20' Hf1 74.5
C19' C20' H20B 125.7
C21' C20' H20B 125.7
Hf1 C20' H20B 125.7
C22' C21' C20' 108.0
C22' C21' Hf1 72.39(5)
C20' C21' Hf1 73.3
C22' C21' H21B 125.8
C20' C21' H21B 125.8
Hf1 C21' H21B 125.8
C21' C22' C18' 108.0
C21' C22' Hf1 75.29(6)
C18' C22' Hf1 72.04(5)
C21' C22' H22B 125.7
C18' C22' H22B 125.7
Hf1 C22' H22B 125.7

loop_
_geom_bond_atom_site_label_1
_geom_bond_atom_site_label_2
_geom_bond_distance
Hf1 C1 2.281(4)
Hf1 C2 2.294(4)
Hf1 C3 2.297(3)
Hf1 C4 2.308(4)
Hf1 C21 2.4682(19)
Hf1 C20 2.4839(19)
Hf1 C18' 2.4914(19)
Hf1 C16 2.501(4)
Hf1 C19' 2.5048(18)
Hf1 C15 2.513(4)
Hf1 C22 2.5214(18)
Hf1 C14 2.523(4)
C1 C2 1.288(5)
C1 C5 1.501(5)
C2 C3 1.334(5)
C3 C4 1.298(5)
C4 C9 1.512(5)
C5 C8 1.526(6)
C5 C7 1.537(6)
C5 C6 1.540(6)
C6 H6A 0.9800
C6 H6B 0.9800
C6 H6C 0.9800
C7 H7A 0.9800
C7 H7B 0.9800
C7 H7C 0.9800
C8 H8A 0.9800
C8 H8B 0.9800
C8 H8C 0.9800
C9 C10 1.527(6)
C9 C12 1.526(6)
C9 C11 1.528(6)
C10 H10A 0.9800
C10 H10B 0.9800
C10 H10C 0.9800
C11 H11A 0.9800
C11 H11B 0.9800
C11 H11C 0.9800
C12 H12A 0.9800
C12 H12B 0.9800
C12 H12C 0.9800
C13 C17 1.387(6)
C13 C14 1.433(6)
C13 H13A 1.0000
C14 C15 1.392(6)
C14 H14A 1.0000
C15 C16 1.421(6)
C15 H15A 1.0000
C16 C17 1.424(5)
C16 H16A 1.0000
C17 H17A 1.0000
C18 C19 1.4200
C18 C22 1.4201
C18 H18A 1.0000
C19 C20 1.4199
C19 H19A 1.0000
C20 C21 1.4201
C20 H20A 1.0000
C21 C22 1.4199
C21 H21A 1.0000
C22 H22A 1.0000
C18' C22' 1.4200
C18' C19' 1.4200
C18' H18B 1.0000
C19' C20' 1.4199
C19' H19B 1.0000
C20' C21' 1.4200
C20' H20B 1.0000
C21' C22' 1.4199
C21' H21B 1.0000
C22' H22B 1.0000
